data_7704585
loop_
_publ_author_name
'Pham, Son Q. T.'
'Richardson, Christopher'
'Kelso, Celine'
'Willis, Anthony C.'
'Ralph, Stephen F.'

_publ_section_title
;
 The effect of isomerism and other structural variations on the
 G-quadruplex DNA-binding properties of some nickel Schiff base complexes.
;
_journal_issue 30
_journal_name_full 'Dalton transactions (Cambridge, England : 2003)'
_journal_page_first 10360
_journal_page_last 10379
_journal_paper_doi 10.1039/d0dt01370f
_journal_volume 49
_journal_year 2020
_chemical_absolute_configuration ad
_chemical_formula_moiety 'C26 H20 N2 Ni O3, H2 O'
_chemical_formula_sum 'C26 H22 N2 Ni O4'
_chemical_formula_weight 485.16
_chemical_name_systematic N-(4-(hydroxybenzophenylidene))-N'-(naphthalidine)ethylenediaminenickel(II)
_space_group_crystal_system monoclinic
_space_group_IT_number 9
_space_group_name_Hall 'C -2yc'
_space_group_name_H-M_alt 'C 1 c 1'
_atom_sites_solution_hydrogens mixed
_atom_sites_solution_primary dual
_audit_creation_date 2020-02-17
_audit_creation_method
;
Olex2 1.2
(compiled 2018.05.29 svn.r3508 for OlexSys, GUI svn.r5506)
;
_audit_update_record
;
2020-02-18 deposited with the CCDC.	2020-06-02 downloaded from the CCDC.
;
_cell_angle_alpha 90
_cell_angle_beta 101.792(2)
_cell_angle_gamma 90
_cell_formula_units_Z 4
_cell_length_a 13.4737(3)
_cell_length_b 18.9348(3)
_cell_length_c 8.4020(2)
_cell_measurement_reflns_used 13822
_cell_measurement_temperature 150.00(10)
_cell_measurement_theta_max 30.6740
_cell_measurement_theta_min 1.9060
_cell_volume 2098.30(8)
_computing_cell_refinement 'CrysAlisPro 1.171.40.48a (Rigaku OD, 2019)'
_computing_data_collection 'CrysAlisPro 1.171.40.48a (Rigaku OD, 2019)'
_computing_data_reduction 'CrysAlisPro 1.171.40.48a (Rigaku OD, 2019)'
_computing_molecular_graphics 'Olex2 (Dolomanov et al., 2009)'
_computing_publication_material 'Olex2 (Dolomanov et al., 2009)'
_computing_structure_refinement 'ShelXL (Sheldrick, 2015)'
_computing_structure_solution 'ShelXT (Sheldrick, 2015)'
_diffrn_ambient_environment N~2~
_diffrn_ambient_temperature 150.00(10)
_diffrn_detector 'HyPix Bantam HPC'
_diffrn_detector_area_resol_mean 10.0000
_diffrn_measured_fraction_theta_full 0.997
_diffrn_measured_fraction_theta_max 0.989
_diffrn_measurement_details
;
List of Runs (angles in degrees, time in seconds):

  # Type    Start    End  Width  t~exp~   \w     \q     \k     \f   Frames
#--------------------------------------------------------------------------
  1  \w    -74.00 110.00   0.50   20.00    --   20.00  54.00-150.00  368
  2  \w    -74.00 109.50   0.50   20.00    --   20.00  54.00  90.00  367
  3  \w    -74.00 110.00   0.50   20.00    --   20.00  54.00  30.00  368
  4  \w    -74.00 110.00   0.50   20.00    --   20.00  54.00  30.00  368
  5  \w    -74.00 110.00   0.50   20.00    --   20.00  54.00 120.00  368
  6  \w     11.00  82.00   0.50   20.00    --   20.00  54.00 120.00  142
  7  \w     -5.00 106.50   0.50   20.00    --   20.00  54.00 -30.00  223
  8  \w    -72.00 -47.00   0.50   20.00    --   20.00  54.00 150.00   50
  9  \w    -73.00  39.00   0.50   20.00    --   20.00  54.00  60.00  224
 10  \w    -41.00  11.50   0.50   20.00    --   20.00  54.00-150.00  105
;
_diffrn_measurement_device 'two-circle diffractometer'
_diffrn_measurement_device_type 'XtaLAB Mini II'
_diffrn_measurement_method '\w scans'
_diffrn_orient_matrix_type 'CrysAlisPro convention (1999,Acta A55,543-557)'
_diffrn_orient_matrix_UB_11 0.0057104000
_diffrn_orient_matrix_UB_12 -0.0371719000
_diffrn_orient_matrix_UB_13 -0.0019447000
_diffrn_orient_matrix_UB_21 0.0058510000
_diffrn_orient_matrix_UB_22 0.0021029000
_diffrn_orient_matrix_UB_23 -0.0817222000
_diffrn_orient_matrix_UB_31 0.0530393000
_diffrn_orient_matrix_UB_32 0.0037366000
_diffrn_orient_matrix_UB_33 0.0270872000
_diffrn_radiation_monochromator graphite
_diffrn_radiation_probe x-ray
_diffrn_radiation_type MoK\a
_diffrn_radiation_wavelength 0.71073
_diffrn_reflns_av_R_equivalents 0.0334
_diffrn_reflns_av_unetI/netI 0.0235
_diffrn_reflns_Laue_measured_fraction_full 0.997
_diffrn_reflns_Laue_measured_fraction_max 0.989
_diffrn_reflns_limit_h_max 18
_diffrn_reflns_limit_h_min -18
_diffrn_reflns_limit_k_max 25
_diffrn_reflns_limit_k_min -25
_diffrn_reflns_limit_l_max 11
_diffrn_reflns_limit_l_min -9
_diffrn_reflns_number 21869
_diffrn_reflns_point_group_measured_fraction_full 0.933
_diffrn_reflns_point_group_measured_fraction_max 0.906
_diffrn_reflns_theta_full 25.242
_diffrn_reflns_theta_max 28.770
_diffrn_reflns_theta_min 2.848
_diffrn_source 'fine-focus sealed X-ray tube'
_diffrn_source_type 'Rigaku (Mo) X-ray Source'
_exptl_absorpt_coefficient_mu 0.963
_exptl_absorpt_correction_T_max 1.00000
_exptl_absorpt_correction_T_min 0.81748
_exptl_absorpt_correction_type multi-scan
_exptl_absorpt_process_details
;
CrysAlisPro 1.171.40.48a (Rigaku Oxford Diffraction, 2019)
Empirical absorption correction using spherical harmonics,
 implemented in SCALE3 ABSPACK scaling algorithm.
;
_exptl_crystal_colour 'clear orange'
_exptl_crystal_colour_lustre clear
_exptl_crystal_colour_primary orange
_exptl_crystal_density_diffrn 1.536
_exptl_crystal_description plate
_exptl_crystal_F_000 1008
_exptl_crystal_recrystallization_method 'crystallised from DMSO/water'
_exptl_crystal_size_max 0.47
_exptl_crystal_size_mid 0.27
_exptl_crystal_size_min 0.05
_refine_diff_density_max 0.311
_refine_diff_density_min -0.242
_refine_diff_density_rms 0.046
_refine_ls_abs_structure_details
;
 Flack x determined using 2094 quotients [(I+)-(I-)]/[(I+)+(I-)]
 (Parsons, Flack and Wagner, Acta Cryst. B69 (2013) 249-259).
;
_refine_ls_abs_structure_Flack -0.012(6)
_refine_ls_extinction_method none
_refine_ls_goodness_of_fit_ref 1.062
_refine_ls_hydrogen_treatment constr
_refine_ls_matrix_type full
_refine_ls_number_parameters 302
_refine_ls_number_reflns 4964
_refine_ls_number_restraints 2
_refine_ls_restrained_S_all 1.062
_refine_ls_R_factor_all 0.0269
_refine_ls_R_factor_gt 0.0256
_refine_ls_shift/su_max 0.000
_refine_ls_shift/su_mean 0.000
_refine_ls_structure_factor_coef Fsqd
_refine_ls_weighting_details 'w=1/[\s^2^(Fo^2^)+(0.0465P)^2^+0.2590P] where P=(Fo^2^+2Fc^2^)/3'
_refine_ls_weighting_scheme calc
_refine_ls_wR_factor_gt 0.0672
_refine_ls_wR_factor_ref 0.0680
_reflns_Friedel_coverage 0.828
_reflns_Friedel_fraction_full 0.868
_reflns_Friedel_fraction_max 0.823
_reflns_number_gt 4792
_reflns_number_total 4964
_reflns_threshold_expression 'I > 2\s(I)'
_cod_data_source_file d0dt01370f2.cif
_cod_data_source_block cmpd15_exp_132_tsb
_cod_depositor_comments
;Adding full bibliography for 7704580--7704587.cif.

 Adding full bibliography for 7704580--7704587.cif.
;
_cod_database_code 7704585
_shelx_shelxl_version_number 2017/1
_chemical_oxdiff_formula C26H22N2Ni1O4
_chemical_oxdiff_usercomment 'TSB 27_P from DMSO/water'
_shelx_space_group_comment
;
The symmetry employed for this shelxl refinement is uniquely defined
by the following loop, which should always be used as a source of
symmetry information in preference to the above space-group names.
They are only intended as comments.
;
_shelx_estimated_absorpt_t_max 0.953
_shelx_estimated_absorpt_t_min 0.660
_reflns_odcompleteness_completeness 99.08
_reflns_odcompleteness_iscentric 1
_reflns_odcompleteness_theta 28.64
_olex2_refinement_description
;
1. Fixed Uiso
 At 1.2 times of:
  All C(H) groups, All C(H,H) groups
 At 1.5 times of:
  All O(H) groups, All O(H,H) groups
2.a Free rotating group:
 O1W(H1WA,H1WB)
2.b Secondary CH2 refined with riding coordinates:
 C14(H14A,H14B), C15(H15A,H15B)
2.c Aromatic/amide H refined with riding coordinates:
 C3(H3), C5(H5), C6(H6), C9(H9), C10(H10), C11(H11), C12(H12), C13(H13),
 C16(H16), C19(H19), C20(H20), C23(H23), C24(H24), C25(H25), C26(H26)
2.d Idealised tetrahedral OH refined as rotating group:
 O4(H4)
;
_olex2_exptl_crystal_mounting_method 'Mitegen mount + Paratone'
_olex2_submission_special_instructions 'No special instructions were received'
_oxdiff_exptl_absorpt_empirical_details
;
Empirical correction (ABSPACK) includes:
- Absorption correction using spherical harmonics
- Frame scaling
;
_oxdiff_exptl_absorpt_empirical_full_max 1.167
_oxdiff_exptl_absorpt_empirical_full_min 0.889

loop_
_space_group_symop_operation_xyz
'x, y, z'
'x, -y, z+1/2'
'x+1/2, y+1/2, z'
'x+1/2, -y+1/2, z+1/2'

loop_
_atom_site_label
_atom_site_type_symbol
_atom_site_fract_x
_atom_site_fract_y
_atom_site_fract_z
_atom_site_U_iso_or_equiv
_atom_site_adp_type
_atom_site_occupancy
_atom_site_site_symmetry_order
_atom_site_calc_flag
_atom_site_refinement_flags_posn
_atom_site_refinement_flags_adp
_atom_site_refinement_flags_occupancy
_atom_site_disorder_assembly
_atom_site_disorder_group
Ni1 Ni 0.48601(3) 0.70576(2) 0.58912(3) 0.01915(8) Uani 1 1 d . . . . .
O2 O 0.41324(15) 0.64583(9) 0.6936(2) 0.0244(4) Uani 1 1 d . . . . .
O4 O 0.25533(15) 0.55326(9) 1.1031(2) 0.0272(4) Uani 1 1 d . . . . .
H4 H 0.258775 0.516943 1.051384 0.041 Uiso 1 1 calc GR . . . .
O18 O 0.48850(15) 0.63077(9) 0.4493(2) 0.0236(4) Uani 1 1 d . . . . .
N1 N 0.48611(17) 0.78078(10) 0.7341(3) 0.0211(4) Uani 1 1 d . . . . .
N2 N 0.54733(16) 0.76579(11) 0.4675(3) 0.0219(4) Uani 1 1 d . . . . .
C1 C 0.39204(18) 0.72330(14) 0.9131(3) 0.0193(4) Uani 1 1 d . . . . .
C2 C 0.38045(18) 0.65771(12) 0.8279(3) 0.0197(4) Uani 1 1 d . . . . .
C3 C 0.33071(18) 0.60147(12) 0.8889(3) 0.0212(4) Uani 1 1 d . . . . .
H3 H 0.319638 0.559467 0.830633 0.025 Uiso 1 1 calc R . . . .
C4 C 0.29808(18) 0.60773(12) 1.0341(3) 0.0203(4) Uani 1 1 d . . . . .
C5 C 0.30898(19) 0.67200(13) 1.1190(3) 0.0227(5) Uani 1 1 d . . . . .
H5 H 0.285121 0.676761 1.214776 0.027 Uiso 1 1 calc R . . . .
C6 C 0.35521(19) 0.72774(13) 1.0592(3) 0.0213(4) Uani 1 1 d . . . . .
H6 H 0.362667 0.770035 1.116703 0.026 Uiso 1 1 calc R . . . .
C7 C 0.44293(18) 0.78386(12) 0.8593(3) 0.0194(4) Uani 1 1 d . . . . .
C8 C 0.44237(19) 0.85188(12) 0.9531(3) 0.0213(4) Uani 1 1 d . . . . .
C9 C 0.3496(2) 0.88470(13) 0.9528(4) 0.0279(5) Uani 1 1 d . . . . .
H9 H 0.290188 0.866146 0.890852 0.033 Uiso 1 1 calc R . . . .
C10 C 0.3461(2) 0.94524(15) 1.0455(4) 0.0375(7) Uani 1 1 d . . . . .
H10 H 0.284168 0.966939 1.045603 0.045 Uiso 1 1 calc R . . . .
C11 C 0.4339(3) 0.97319(16) 1.1370(4) 0.0451(8) Uani 1 1 d . . . . .
H11 H 0.430858 1.012812 1.201285 0.054 Uiso 1 1 calc R . . . .
C12 C 0.5261(3) 0.94248(16) 1.1334(4) 0.0403(7) Uani 1 1 d . . . . .
H12 H 0.585438 0.962258 1.192766 0.048 Uiso 1 1 calc R . . . .
C13 C 0.5309(2) 0.88192(14) 1.0411(3) 0.0285(5) Uani 1 1 d . . . . .
H13 H 0.593300 0.861566 1.038418 0.034 Uiso 1 1 calc R . . . .
C14 C 0.5449(2) 0.84176(13) 0.6925(3) 0.0273(5) Uani 1 1 d . . . . .
H14A H 0.615145 0.838172 0.748639 0.033 Uiso 1 1 calc R . . . .
H14B H 0.517171 0.885561 0.724539 0.033 Uiso 1 1 calc R . . . .
C15 C 0.5376(2) 0.84043(13) 0.5115(3) 0.0274(5) Uani 1 1 d . . . . .
H15A H 0.472981 0.859368 0.455618 0.033 Uiso 1 1 calc R . . . .
H15B H 0.591524 0.868369 0.482254 0.033 Uiso 1 1 calc R . . . .
C16 C 0.59058(19) 0.75043(13) 0.3470(3) 0.0229(5) Uani 1 1 d . . . . .
H16 H 0.623189 0.786768 0.303593 0.027 Uiso 1 1 calc R . . . .
C17 C 0.59176(18) 0.68201(14) 0.2764(3) 0.0203(4) Uani 1 1 d . . . . .
C18 C 0.53496(18) 0.62676(12) 0.3275(3) 0.0203(4) Uani 1 1 d . . . . .
C19 C 0.52669(19) 0.56126(13) 0.2405(3) 0.0243(5) Uani 1 1 d . . . . .
H19 H 0.490836 0.524155 0.274494 0.029 Uiso 1 1 calc R . . . .
C20 C 0.5701(2) 0.55207(13) 0.1093(3) 0.0260(5) Uani 1 1 d . . . . .
H20 H 0.562056 0.509149 0.054308 0.031 Uiso 1 1 calc R . . . .
C21 C 0.62770(19) 0.60679(14) 0.0540(3) 0.0240(5) Uani 1 1 d . . . . .
C22 C 0.64047(17) 0.67196(13) 0.1389(3) 0.0213(5) Uani 1 1 d . . . . .
C23 C 0.70262(19) 0.72349(14) 0.0861(3) 0.0246(5) Uani 1 1 d . . . . .
H23 H 0.714546 0.766011 0.142145 0.030 Uiso 1 1 calc R . . . .
C24 C 0.7457(2) 0.71194(14) -0.0465(4) 0.0289(6) Uani 1 1 d . . . . .
H24 H 0.786432 0.746706 -0.078262 0.035 Uiso 1 1 calc R . . . .
C25 C 0.7295(2) 0.64909(16) -0.1341(4) 0.0335(6) Uani 1 1 d . . . . .
H25 H 0.757422 0.642506 -0.225558 0.040 Uiso 1 1 calc R . . . .
C26 C 0.6718(2) 0.59678(16) -0.0840(3) 0.0315(6) Uani 1 1 d . . . . .
H26 H 0.661683 0.554451 -0.141134 0.038 Uiso 1 1 calc R . . . .
O1W O 0.27286(15) 0.43018(9) 0.9621(2) 0.0277(4) Uani 1 1 d . . . . .
H1WA H 0.274089 0.433339 0.861668 0.042 Uiso 1 1 d G . . . .
H1WB H 0.328261 0.412306 1.012886 0.042 Uiso 1 1 d G . . . .

loop_
_atom_site_aniso_label
_atom_site_aniso_U_11
_atom_site_aniso_U_22
_atom_site_aniso_U_33
_atom_site_aniso_U_23
_atom_site_aniso_U_13
_atom_site_aniso_U_12
Ni1 0.02252(14) 0.01752(12) 0.01988(14) 0.00014(11) 0.01013(9) -0.00174(11)
O2 0.0350(10) 0.0192(8) 0.0233(9) -0.0025(6) 0.0163(8) -0.0043(7)
O4 0.0407(11) 0.0183(8) 0.0283(10) 0.0005(7) 0.0207(8) -0.0004(7)
O18 0.0303(9) 0.0228(8) 0.0210(9) -0.0008(6) 0.0133(7) -0.0042(7)
N1 0.0235(11) 0.0182(9) 0.0236(11) 0.0002(7) 0.0097(8) -0.0011(7)
N2 0.0240(11) 0.0195(10) 0.0242(11) 0.0009(8) 0.0095(8) -0.0022(8)
C1 0.0204(11) 0.0209(10) 0.0182(12) 0.0015(9) 0.0073(8) 0.0006(9)
C2 0.0222(11) 0.0183(11) 0.0198(12) 0.0013(8) 0.0073(9) 0.0017(8)
C3 0.0262(11) 0.0172(10) 0.0224(11) -0.0009(8) 0.0101(9) 0.0009(8)
C4 0.0229(11) 0.0197(10) 0.0203(12) 0.0020(8) 0.0090(9) 0.0018(8)
C5 0.0259(12) 0.0237(12) 0.0217(12) -0.0026(9) 0.0127(9) 0.0012(9)
C6 0.0242(11) 0.0199(10) 0.0216(12) -0.0031(8) 0.0091(9) 0.0006(8)
C7 0.0174(11) 0.0192(11) 0.0219(12) -0.0004(8) 0.0047(8) -0.0013(8)
C8 0.0264(12) 0.0175(10) 0.0220(11) -0.0014(8) 0.0092(9) -0.0024(8)
C9 0.0288(12) 0.0221(12) 0.0346(15) -0.0012(10) 0.0111(10) 0.0001(9)
C10 0.0443(17) 0.0227(13) 0.0523(19) -0.0024(12) 0.0260(15) 0.0034(11)
C11 0.065(2) 0.0252(14) 0.054(2) -0.0177(13) 0.0325(17) -0.0143(14)
C12 0.0486(17) 0.0355(15) 0.0384(17) -0.0118(12) 0.0126(13) -0.0207(13)
C13 0.0266(12) 0.0288(13) 0.0306(14) -0.0010(10) 0.0070(10) -0.0056(10)
C14 0.0346(13) 0.0199(11) 0.0325(14) -0.0023(9) 0.0186(11) -0.0060(9)
C15 0.0359(14) 0.0211(11) 0.0296(14) 0.0003(9) 0.0170(11) -0.0026(9)
C16 0.0223(11) 0.0250(12) 0.0234(12) 0.0050(9) 0.0093(9) -0.0024(9)
C17 0.0201(11) 0.0241(12) 0.0175(11) 0.0019(9) 0.0058(8) 0.0004(9)
C18 0.0206(11) 0.0233(11) 0.0174(11) 0.0014(8) 0.0049(8) 0.0016(9)
C19 0.0256(12) 0.0262(12) 0.0225(12) -0.0004(9) 0.0081(10) -0.0027(9)
C20 0.0317(13) 0.0260(12) 0.0221(12) -0.0028(9) 0.0096(10) -0.0020(9)
C21 0.0219(11) 0.0311(12) 0.0207(12) 0.0004(9) 0.0082(9) 0.0009(9)
C22 0.0176(11) 0.0291(13) 0.0176(12) 0.0044(8) 0.0047(8) 0.0020(8)
C23 0.0212(11) 0.0302(12) 0.0234(12) 0.0030(9) 0.0073(9) 0.0000(9)
C24 0.0255(13) 0.0387(15) 0.0253(14) 0.0088(10) 0.0112(10) 0.0003(9)
C25 0.0346(15) 0.0457(16) 0.0245(14) 0.0024(11) 0.0160(11) 0.0022(11)
C26 0.0352(14) 0.0372(14) 0.0254(14) -0.0043(10) 0.0136(11) -0.0002(11)
O1W 0.0349(10) 0.0237(9) 0.0271(10) -0.0001(7) 0.0123(8) 0.0039(7)

loop_
_atom_type_symbol
_atom_type_description
_atom_type_scat_dispersion_real
_atom_type_scat_dispersion_imag
_atom_type_scat_source
C C 0.0033 0.0016 'International Tables Vol C Tables 4.2.6.8 and 6.1.1.4'
H H 0.0000 0.0000 'International Tables Vol C Tables 4.2.6.8 and 6.1.1.4'
N N 0.0061 0.0033 'International Tables Vol C Tables 4.2.6.8 and 6.1.1.4'
Ni Ni 0.3393 1.1124 'International Tables Vol C Tables 4.2.6.8 and 6.1.1.4'
O O 0.0106 0.0060 'International Tables Vol C Tables 4.2.6.8 and 6.1.1.4'

loop_
_geom_angle_atom_site_label_1
_geom_angle_atom_site_label_2
_geom_angle_atom_site_label_3
_geom_angle
_geom_angle_site_symmetry_1
_geom_angle_site_symmetry_3
_geom_angle_publ_flag
O2 Ni1 O18 84.84(8) . . ?
O2 Ni1 N1 95.01(8) . . ?
O18 Ni1 N1 178.66(10) . . ?
N2 Ni1 O2 174.12(10) . . ?
N2 Ni1 O18 93.05(9) . . ?
N2 Ni1 N1 87.23(9) . . ?
C2 O2 Ni1 127.71(15) . . ?
C4 O4 H4 109.5 . . ?
C18 O18 Ni1 128.08(15) . . ?
C7 N1 Ni1 128.20(17) . . ?
C7 N1 C14 120.2(2) . . ?
C14 N1 Ni1 111.55(16) . . ?
C15 N2 Ni1 112.42(16) . . ?
C16 N2 Ni1 128.30(18) . . ?
C16 N2 C15 119.1(2) . . ?
C2 C1 C7 122.7(2) . . ?
C6 C1 C2 117.7(2) . . ?
C6 C1 C7 119.5(2) . . ?
O2 C2 C1 124.0(2) . . ?
O2 C2 C3 116.9(2) . . ?
C3 C2 C1 119.1(2) . . ?
C2 C3 H3 119.5 . . ?
C4 C3 C2 121.1(2) . . ?
C4 C3 H3 119.5 . . ?
O4 C4 C3 123.1(2) . . ?
O4 C4 C5 116.6(2) . . ?
C3 C4 C5 120.2(2) . . ?
C4 C5 H5 120.3 . . ?
C6 C5 C4 119.3(2) . . ?
C6 C5 H5 120.3 . . ?
C1 C6 H6 118.8 . . ?
C5 C6 C1 122.5(2) . . ?
C5 C6 H6 118.8 . . ?
N1 C7 C1 122.1(2) . . ?
N1 C7 C8 120.6(2) . . ?
C1 C7 C8 117.2(2) . . ?
C9 C8 C7 118.6(2) . . ?
C13 C8 C7 122.1(2) . . ?
C13 C8 C9 119.3(2) . . ?
C8 C9 H9 120.0 . . ?
C10 C9 C8 119.9(3) . . ?
C10 C9 H9 120.0 . . ?
C9 C10 H10 119.8 . . ?
C11 C10 C9 120.3(3) . . ?
C11 C10 H10 119.8 . . ?
C10 C11 H11 120.0 . . ?
C10 C11 C12 120.0(3) . . ?
C12 C11 H11 120.0 . . ?
C11 C12 H12 119.9 . . ?
C11 C12 C13 120.2(3) . . ?
C13 C12 H12 119.9 . . ?
C8 C13 C12 120.1(3) . . ?
C8 C13 H13 120.0 . . ?
C12 C13 H13 120.0 . . ?
N1 C14 H14A 110.2 . . ?
N1 C14 H14B 110.2 . . ?
N1 C14 C15 107.3(2) . . ?
H14A C14 H14B 108.5 . . ?
C15 C14 H14A 110.2 . . ?
C15 C14 H14B 110.2 . . ?
N2 C15 C14 106.2(2) . . ?
N2 C15 H15A 110.5 . . ?
N2 C15 H15B 110.5 . . ?
C14 C15 H15A 110.5 . . ?
C14 C15 H15B 110.5 . . ?
H15A C15 H15B 108.7 . . ?
N2 C16 H16 117.6 . . ?
N2 C16 C17 124.9(2) . . ?
C17 C16 H16 117.6 . . ?
C16 C17 C22 119.7(2) . . ?
C18 C17 C16 119.5(2) . . ?
C18 C17 C22 120.3(2) . . ?
O18 C18 C17 124.8(2) . . ?
O18 C18 C19 116.8(2) . . ?
C17 C18 C19 118.4(2) . . ?
C18 C19 H19 119.2 . . ?
C20 C19 C18 121.5(2) . . ?
C20 C19 H19 119.2 . . ?
C19 C20 H20 119.2 . . ?
C19 C20 C21 121.5(2) . . ?
C21 C20 H20 119.2 . . ?
C22 C21 C20 119.1(2) . . ?
C22 C21 C26 119.9(2) . . ?
C26 C21 C20 121.0(2) . . ?
C21 C22 C17 119.1(2) . . ?
C23 C22 C17 123.5(2) . . ?
C23 C22 C21 117.4(2) . . ?
C22 C23 H23 119.4 . . ?
C24 C23 C22 121.3(3) . . ?
C24 C23 H23 119.4 . . ?
C23 C24 H24 119.4 . . ?
C23 C24 C25 121.2(3) . . ?
C25 C24 H24 119.4 . . ?
C24 C25 H25 120.3 . . ?
C26 C25 C24 119.4(3) . . ?
C26 C25 H25 120.3 . . ?
C21 C26 H26 119.6 . . ?
C25 C26 C21 120.7(3) . . ?
C25 C26 H26 119.6 . . ?
H1WA O1W H1WB 109.4 . . ?

loop_
_geom_bond_atom_site_label_1
_geom_bond_atom_site_label_2
_geom_bond_distance
_geom_bond_site_symmetry_2
_geom_bond_publ_flag
Ni1 O2 1.8361(17) . ?
Ni1 O18 1.8478(17) . ?
Ni1 N1 1.871(2) . ?
Ni1 N2 1.834(2) . ?
O2 C2 1.313(3) . ?
O4 H4 0.8200 . ?
O4 C4 1.367(3) . ?
O18 C18 1.306(3) . ?
N1 C7 1.304(3) . ?
N1 C14 1.482(3) . ?
N2 C15 1.473(3) . ?
N2 C16 1.300(3) . ?
C1 C2 1.426(3) . ?
C1 C6 1.417(3) . ?
C1 C7 1.455(3) . ?
C2 C3 1.409(3) . ?
C3 H3 0.9300 . ?
C3 C4 1.384(3) . ?
C4 C5 1.403(3) . ?
C5 H5 0.9300 . ?
C5 C6 1.372(3) . ?
C6 H6 0.9300 . ?
C7 C8 1.510(3) . ?
C8 C9 1.396(4) . ?
C8 C13 1.390(4) . ?
C9 H9 0.9300 . ?
C9 C10 1.392(4) . ?
C10 H10 0.9300 . ?
C10 C11 1.378(5) . ?
C11 H11 0.9300 . ?
C11 C12 1.378(5) . ?
C12 H12 0.9300 . ?
C12 C13 1.393(4) . ?
C13 H13 0.9300 . ?
C14 H14A 0.9700 . ?
C14 H14B 0.9700 . ?
C14 C15 1.503(4) . ?
C15 H15A 0.9700 . ?
C15 H15B 0.9700 . ?
C16 H16 0.9300 . ?
C16 C17 1.426(4) . ?
C17 C18 1.414(3) . ?
C17 C22 1.453(3) . ?
C18 C19 1.432(3) . ?
C19 H19 0.9300 . ?
C19 C20 1.361(4) . ?
C20 H20 0.9300 . ?
C20 C21 1.428(4) . ?
C21 C22 1.418(4) . ?
C21 C26 1.419(4) . ?
C22 C23 1.415(3) . ?
C23 H23 0.9300 . ?
C23 C24 1.375(4) . ?
C24 H24 0.9300 . ?
C24 C25 1.393(4) . ?
C25 H25 0.9300 . ?
C25 C26 1.377(4) . ?
C26 H26 0.9300 . ?
O1W H1WA 0.8498 . ?
O1W H1WB 0.8505 . ?

loop_
_geom_hbond_atom_site_label_D
_geom_hbond_atom_site_label_H
_geom_hbond_atom_site_label_A
_geom_hbond_distance_DH
_geom_hbond_distance_HA
_geom_hbond_distance_DA
_geom_hbond_angle_DHA
_geom_hbond_site_symmetry_A
_geom_hbond_publ_flag
O4 H4 O1W 0.82 1.83 2.647(2) 172.3 . yes
O1W H1WB O2 0.85 2.03 2.816(3) 153.4 2_565 yes

loop_
_geom_torsion_atom_site_label_1
_geom_torsion_atom_site_label_2
_geom_torsion_atom_site_label_3
_geom_torsion_atom_site_label_4
_geom_torsion
_geom_torsion_site_symmetry_1
_geom_torsion_site_symmetry_2
_geom_torsion_site_symmetry_3
_geom_torsion_site_symmetry_4
_geom_torsion_publ_flag
Ni1 O2 C2 C1 3.6(4) . . . . ?
Ni1 O2 C2 C3 -176.61(17) . . . . ?
Ni1 O18 C18 C17 -1.8(4) . . . . ?
Ni1 O18 C18 C19 178.38(17) . . . . ?
Ni1 N1 C7 C1 5.0(4) . . . . ?
Ni1 N1 C7 C8 -173.81(18) . . . . ?
Ni1 N1 C14 C15 29.6(3) . . . . ?
Ni1 N2 C15 C14 36.3(3) . . . . ?
Ni1 N2 C16 C17 5.1(4) . . . . ?
O2 Ni1 O18 C18 -176.2(2) . . . . ?
O2 Ni1 N1 C7 -2.2(2) . . . . ?
O2 Ni1 N1 C14 177.44(18) . . . . ?
O2 C2 C3 C4 176.7(2) . . . . ?
O4 C4 C5 C6 177.3(2) . . . . ?
O18 Ni1 O2 C2 176.4(2) . . . . ?
O18 Ni1 N2 C15 164.73(18) . . . . ?
O18 Ni1 N2 C16 -10.9(2) . . . . ?
O18 C18 C19 C20 178.4(2) . . . . ?
N1 Ni1 O2 C2 -2.2(2) . . . . ?
N1 Ni1 N2 C15 -16.59(18) . . . . ?
N1 Ni1 N2 C16 167.7(3) . . . . ?
N1 C7 C8 C9 115.2(3) . . . . ?
N1 C7 C8 C13 -65.8(3) . . . . ?
N1 C14 C15 N2 -41.0(3) . . . . ?
N2 Ni1 O18 C18 9.3(2) . . . . ?
N2 Ni1 N1 C7 172.4(2) . . . . ?
N2 Ni1 N1 C14 -8.01(19) . . . . ?
N2 C16 C17 C18 6.1(4) . . . . ?
N2 C16 C17 C22 178.4(2) . . . . ?
C1 C2 C3 C4 -3.5(4) . . . . ?
C1 C7 C8 C9 -63.7(3) . . . . ?
C1 C7 C8 C13 115.3(3) . . . . ?
C2 C1 C6 C5 -0.5(4) . . . . ?
C2 C1 C7 N1 -3.8(4) . . . . ?
C2 C1 C7 C8 175.1(2) . . . . ?
C2 C3 C4 O4 -175.7(2) . . . . ?
C2 C3 C4 C5 3.6(4) . . . . ?
C3 C4 C5 C6 -2.1(4) . . . . ?
C4 C5 C6 C1 0.5(4) . . . . ?
C6 C1 C2 O2 -178.3(2) . . . . ?
C6 C1 C2 C3 1.9(3) . . . . ?
C6 C1 C7 N1 173.8(2) . . . . ?
C6 C1 C7 C8 -7.3(3) . . . . ?
C7 N1 C14 C15 -150.7(2) . . . . ?
C7 C1 C2 O2 -0.7(4) . . . . ?
C7 C1 C2 C3 179.6(2) . . . . ?
C7 C1 C6 C5 -178.2(2) . . . . ?
C7 C8 C9 C10 176.4(3) . . . . ?
C7 C8 C13 C12 -176.3(2) . . . . ?
C8 C9 C10 C11 0.3(5) . . . . ?
C9 C8 C13 C12 2.7(4) . . . . ?
C9 C10 C11 C12 2.0(5) . . . . ?
C10 C11 C12 C13 -1.9(5) . . . . ?
C11 C12 C13 C8 -0.4(5) . . . . ?
C13 C8 C9 C10 -2.6(4) . . . . ?
C14 N1 C7 C1 -174.5(2) . . . . ?
C14 N1 C7 C8 6.6(4) . . . . ?
C15 N2 C16 C17 -170.3(2) . . . . ?
C16 N2 C15 C14 -147.6(2) . . . . ?
C16 C17 C18 O18 -7.8(4) . . . . ?
C16 C17 C18 C19 172.0(2) . . . . ?
C16 C17 C22 C21 -170.3(2) . . . . ?
C16 C17 C22 C23 11.2(4) . . . . ?
C17 C18 C19 C20 -1.5(4) . . . . ?
C17 C22 C23 C24 -178.9(2) . . . . ?
C18 C17 C22 C21 1.9(3) . . . . ?
C18 C17 C22 C23 -176.7(2) . . . . ?
C18 C19 C20 C21 1.3(4) . . . . ?
C19 C20 C21 C22 0.5(4) . . . . ?
C19 C20 C21 C26 -179.4(3) . . . . ?
C20 C21 C22 C17 -2.0(4) . . . . ?
C20 C21 C22 C23 176.6(2) . . . . ?
C20 C21 C26 C25 -178.3(3) . . . . ?
C21 C22 C23 C24 2.5(4) . . . . ?
C22 C17 C18 O18 -179.9(2) . . . . ?
C22 C17 C18 C19 -0.1(3) . . . . ?
C22 C21 C26 C25 1.8(4) . . . . ?
C22 C23 C24 C25 0.2(4) . . . . ?
C23 C24 C25 C26 -2.0(5) . . . . ?
C24 C25 C26 C21 1.0(5) . . . . ?
C26 C21 C22 C17 177.9(2) . . . . ?
C26 C21 C22 C23 -3.5(4) . . . . ?
